data_4101430
loop_
_publ_author_name
'Fu, Heng'
'Zhou, Ying-Hua'
'Chen, Wei-Lin'
'Deqing, Zhuo-Ga'
'Tong, Ming-Liang'
'Ji, Liang-Nian'
'Mao, Zong-Wan'

_publ_section_title
;
 Complexation, structure, and superoxide dismutase activity of the
 imidazolate-bridged dinuclear copper moiety with beta-cyclodextrin and
 its guanidinium-containing derivative.
;
_journal_issue 15
_journal_name_full 'Journal of the American Chemical Society'
_journal_page_first 4924
_journal_page_last 4925
_journal_paper_doi 10.1021/ja057717c
_journal_volume 128
_journal_year 2006
_chemical_formula_sum 'C117 H239 Cl3 Cu2 N8 O103'
_chemical_formula_weight 3639.59
_chemical_name_systematic
; 
 ? 
;
_space_group_IT_number 91
_symmetry_cell_setting tetragonal
_symmetry_space_group_name_Hall 'P 4w 2c'
_symmetry_space_group_name_H-M 'P 41 2 2'
_atom_sites_solution_hydrogens geom
_atom_sites_solution_primary direct
_atom_sites_solution_secondary difmap
_audit_creation_method SHELXL-97
_cell_angle_alpha 90.00
_cell_angle_beta 90.00
_cell_angle_gamma 90.00
_cell_formula_units_Z 4
_cell_length_a 18.1536(6)
_cell_length_b 18.1536(6)
_cell_length_c 52.570(4)
_cell_measurement_temperature 123(2)
_cell_volume 17324.5(14)
_computing_cell_refinement 'Bruker SMART (Bruker, 1998)'
_computing_data_collection 'Bruker SMART (Bruker, 1998)'
_computing_data_reduction 'Bruker SAINT + & SHELXTL (Bruker, 1998)'
_computing_molecular_graphics 'Bruker SHELXTL'
_computing_publication_material 'Bruker SHELXTL'
_computing_structure_refinement 'SHELXL-97 (Sheldrick, 1997)'
_computing_structure_solution 'SHELXS-97 (Sheldrick, 1990)'
_diffrn_ambient_temperature 123(2)
_diffrn_measured_fraction_theta_full 0.998
_diffrn_measured_fraction_theta_max 0.998
_diffrn_measurement_device_type 'Bruker SMART CCD area detector'
_diffrn_measurement_method '\f and \w scans'
_diffrn_radiation_monochromator graphite
_diffrn_radiation_source 'fine-focus sealed tube'
_diffrn_radiation_type MoK\a
_diffrn_radiation_wavelength 0.71073
_diffrn_reflns_av_R_equivalents 0.0446
_diffrn_reflns_av_sigmaI/netI 0.0758
_diffrn_reflns_limit_h_max 16
_diffrn_reflns_limit_h_min -21
_diffrn_reflns_limit_k_max 20
_diffrn_reflns_limit_k_min -10
_diffrn_reflns_limit_l_max 55
_diffrn_reflns_limit_l_min -62
_diffrn_reflns_number 44609
_diffrn_reflns_theta_full 25.00
_diffrn_reflns_theta_max 25.00
_diffrn_reflns_theta_min 1.12
_diffrn_standards_decay_% 0
_diffrn_standards_interval_count 0
_diffrn_standards_interval_time 0
_diffrn_standards_number 0
_exptl_absorpt_coefficient_mu 0.402
_exptl_absorpt_correction_T_max 0.9422
_exptl_absorpt_correction_T_min 0.8822
_exptl_absorpt_correction_type multi-scan
_exptl_absorpt_process_details 'SADABS (Bruker, 2002)'
_exptl_crystal_colour blue
_exptl_crystal_density_diffrn 1.395
_exptl_crystal_density_method 'not measured'
_exptl_crystal_description cubic
_exptl_crystal_F_000 7720
_exptl_crystal_size_max 0.32
_exptl_crystal_size_mid 0.28
_exptl_crystal_size_min 0.15
_refine_diff_density_max 1.020
_refine_diff_density_min -0.743
_refine_diff_density_rms 0.142
_refine_ls_abs_structure_details 'Flack H D (1983), Acta Cryst. A39, 876-881'
_refine_ls_abs_structure_Flack 0.90(4)
_refine_ls_extinction_method none
_refine_ls_goodness_of_fit_ref 1.410
_refine_ls_hydrogen_treatment mixed
_refine_ls_matrix_type full
_refine_ls_number_parameters 1193
_refine_ls_number_reflns 15225
_refine_ls_number_restraints 393
_refine_ls_restrained_S_all 1.421
_refine_ls_R_factor_all 0.2129
_refine_ls_R_factor_gt 0.1479
_refine_ls_shift/su_max 0.093
_refine_ls_shift/su_mean 0.006
_refine_ls_structure_factor_coef Fsqd
_refine_ls_weighting_details 'calc w=1/[\s^2^(Fo^2^)+(0.2000P)^2^+0.0000P] where P=(Fo^2^+2Fc^2^)/3'
_refine_ls_weighting_scheme calc
_refine_ls_wR_factor_gt 0.3702
_refine_ls_wR_factor_ref 0.4194
_reflns_number_gt 8087
_reflns_number_total 15225
_reflns_threshold_expression >2sigma(I)
_cod_data_source_file ja057717csi20060124_041404.cif
_cod_data_source_block complex_2
_cod_original_sg_symbol_H-M P4(1)22
_cod_database_code 4101430

loop_
_symmetry_equiv_pos_as_xyz
'x, y, z'
'-x, -y, z+1/2'
'-y, x, z+1/4'
'y, -x, z+3/4'
'-x, y, -z'
'x, -y, -z+1/2'
'y, x, -z+3/4'
'-y, -x, -z+1/4'

loop_
_atom_site_label
_atom_site_type_symbol
_atom_site_fract_x
_atom_site_fract_y
_atom_site_fract_z
_atom_site_U_iso_or_equiv
_atom_site_adp_type
_atom_site_occupancy
_atom_site_symmetry_multiplicity
_atom_site_calc_flag
_atom_site_refinement_flags
_atom_site_disorder_assembly
_atom_site_disorder_group
Cu1 Cu 0.73937(5) 1.04671(5) 0.304629(14) 0.1114(3) Uani 1 1 d . . .
O1W O 0.8561(4) 1.0995(2) 0.31542(7) 0.133(2) Uani 1 1 d D A .
H1WA H 0.8448(12) 1.1442(4) 0.3128(2) 0.160 Uiso 1 1 d D . .
H1WB H 0.859(2) 1.0913(7) 0.33132(13) 0.160 Uiso 1 1 d D . .
N1 N 0.7717(2) 1.0192(3) 0.26996(7) 0.0817(15) Uani 1 1 d D A .
C43 C 0.84169(19) 1.0124(2) 0.26252(7) 0.0504(12) Uani 1 1 d D . .
H43 H 0.8840 1.0226 0.2726 0.061 Uiso 1 1 calc R A .
C44 C 0.7303(3) 1.0000 0.2500 0.117(3) Uani 1 2 d SDU . .
H44 H 0.6779 1.0000 0.2500 0.140 Uiso 1 2 calc SR A .
N2 N 0.7009(3) 1.1445(3) 0.29681(11) 0.1158(19) Uani 0.50 1 d PD A 1
H2A H 0.7407 1.1746 0.2937 0.139 Uiso 0.50 1 calc PR A 1
H2B H 0.6750 1.1409 0.2818 0.139 Uiso 0.50 1 calc PR A 1
N3 N 0.6743(4) 1.0701(5) 0.33460(14) 0.067(3) Uani 0.50 1 d PD A 1
N4 N 0.7256(7) 0.9391(6) 0.31245(19) 0.097(3) Uani 0.50 1 d PDU A 1
H4A H 0.6878 0.9197 0.3029 0.116 Uiso 0.50 1 calc PR A 1
H4B H 0.7680 0.9132 0.3091 0.116 Uiso 0.50 1 calc PR A 1
C45 C 0.6546(7) 1.1818(7) 0.3148(2) 0.090(4) Uani 0.50 1 d PD A 1
H45A H 0.6838 1.2170 0.3251 0.108 Uiso 0.50 1 calc PR A 1
H45B H 0.6151 1.2092 0.3059 0.108 Uiso 0.50 1 calc PR A 1
C46 C 0.6235(6) 1.1258(6) 0.33087(19) 0.069(3) Uani 0.50 1 d PDU A 1
H46A H 0.6094 1.1474 0.3475 0.083 Uiso 0.50 1 calc PR A 1
H46B H 0.5786 1.1054 0.3228 0.083 Uiso 0.50 1 calc PR A 1
C47 C 0.6488(4) 0.9929(4) 0.3414(3) 0.100(3) Uani 0.50 1 d PDU A 1
H47A H 0.6247 0.9947 0.3583 0.120 Uiso 0.50 1 calc PR A 1
H47B H 0.6111 0.9776 0.3289 0.120 Uiso 0.50 1 calc PR A 1
C48 C 0.7061(6) 0.9363(6) 0.3422(3) 0.143(4) Uani 0.50 1 d PDU A 1
H48A H 0.6869 0.8877 0.3475 0.172 Uiso 0.50 1 calc PR A 1
H48B H 0.7483 0.9506 0.3530 0.172 Uiso 0.50 1 calc PR A 1
N2' N 0.7009(3) 1.1445(3) 0.29681(11) 0.1158(19) Uani 0.50 1 d PD A 2
H2'A H 0.7343 1.1707 0.2872 0.139 Uiso 0.50 1 calc PR A 2
H2'B H 0.6575 1.1410 0.2879 0.139 Uiso 0.50 1 calc PR A 2
N3' N 0.7148(6) 1.0715(5) 0.34467(19) 0.083(3) Uani 0.50 1 d PDU A 2
N4' N 0.7894(5) 0.9530(4) 0.32210(14) 0.063(2) Uani 0.50 1 d PDU A 2
H4'A H 0.7681 0.9111 0.3155 0.076 Uiso 0.50 1 calc PR A 2
H4'B H 0.8385 0.9522 0.3178 0.076 Uiso 0.50 1 calc PR A 2
C45' C 0.6877(8) 1.1832(7) 0.3230(2) 0.085(3) Uani 0.50 1 d PDU A 2
H45C H 0.7006 1.2359 0.3211 0.102 Uiso 0.50 1 calc PR A 2
H45D H 0.6344 1.1806 0.3269 0.102 Uiso 0.50 1 calc PR A 2
C46' C 0.7296(9) 1.1528(8) 0.3456(3) 0.119(4) Uani 0.50 1 d PDU A 2
H46C H 0.7829 1.1631 0.3440 0.142 Uiso 0.50 1 calc PR A 2
H46D H 0.7113 1.1745 0.3617 0.142 Uiso 0.50 1 calc PR A 2
C47' C 0.7827(8) 1.0280(7) 0.3609(3) 0.107(4) Uani 0.50 1 d PDU A 2
H47C H 0.8308 1.0517 0.3575 0.129 Uiso 0.50 1 calc PR A 2
H47D H 0.7729 1.0299 0.3794 0.129 Uiso 0.50 1 calc PR A 2
C48' C 0.7830(8) 0.9505(6) 0.3519(2) 0.088(3) Uani 0.50 1 d PDU A 2
H48C H 0.7370 0.9253 0.3570 0.105 Uiso 0.50 1 calc PR A 2
H48D H 0.8253 0.9235 0.3592 0.105 Uiso 0.50 1 calc PR A 2
C50 C 0.7258(8) 1.0897(8) 0.3587(2) 0.095(3) Uani 0.50 1 d PDU A 1
H50A H 0.7683 1.0556 0.3589 0.115 Uiso 0.50 1 calc PR A 1
H50D H 0.7452 1.1403 0.3566 0.115 Uiso 0.50 1 calc PR A 1
C51 C 0.6857(3) 1.0846(3) 0.38364(9) 0.092(3) Uani 0.50 1 d PGDU A 1
C52 C 0.6474(4) 1.1448(3) 0.39320(11) 0.064(3) Uani 0.50 1 d PGU A 1
H52A H 0.6453 1.1894 0.3837 0.077 Uiso 0.50 1 calc PR A 1
C53 C 0.6120(4) 1.1398(4) 0.41659(11) 0.070(3) Uani 0.50 1 d PGU A 1
H53A H 0.5858 1.1810 0.4231 0.084 Uiso 0.50 1 calc PR A 1
C54 C 0.6150(4) 1.0746(5) 0.43042(10) 0.057(2) Uani 0.50 1 d PGU A 1
C55 C 0.6534(5) 1.0144(4) 0.42086(11) 0.120(4) Uani 0.50 1 d PGU A 1
H55A H 0.6555 0.9699 0.4303 0.144 Uiso 0.50 1 calc PR A 1
C56 C 0.6888(4) 1.0194(3) 0.39747(11) 0.118(4) Uani 0.50 1 d PGU A 1
H56A H 0.7150 0.9783 0.3909 0.141 Uiso 0.50 1 calc PR A 1
C57 C 0.5728(4) 1.0576(4) 0.4566(2) 0.100(4) Uani 0.50 1 d PDU A 1
C58 C 0.5823(6) 0.9889(4) 0.4695(2) 0.095(3) Uani 0.50 1 d PDU A 1
H58A H 0.6014 0.9979 0.4867 0.143 Uiso 0.50 1 calc PR A 1
H58B H 0.6173 0.9582 0.4600 0.143 Uiso 0.50 1 calc PR A 1
H58C H 0.5348 0.9634 0.4706 0.143 Uiso 0.50 1 calc PR A 1
C59 C 0.6040(6) 1.1149(5) 0.4722(2) 0.094(3) Uani 0.50 1 d PDU A 1
H59A H 0.5903 1.1066 0.4900 0.141 Uiso 0.50 1 calc PR A 1
H59B H 0.5851 1.1628 0.4666 0.141 Uiso 0.50 1 calc PR A 1
H59C H 0.6578 1.1143 0.4706 0.141 Uiso 0.50 1 calc PR A 1
C60 C 0.4945(5) 1.0712(6) 0.4549(3) 0.116(4) Uani 0.50 1 d PDU A 1
H60A H 0.4732 1.0727 0.4720 0.175 Uiso 0.50 1 calc PR A 1
H60B H 0.4712 1.0317 0.4450 0.175 Uiso 0.50 1 calc PR A 1
H60C H 0.4860 1.1185 0.4463 0.175 Uiso 0.50 1 calc PR A 1
C50' C 0.6495(9) 1.0464(11) 0.3480(3) 0.117(4) Uani 0.50 1 d PU A 2
H50B H 0.6469 0.9960 0.3409 0.141 Uiso 0.50 1 calc PR A 2
H50C H 0.6145 1.0775 0.3383 0.141 Uiso 0.50 1 calc PR A 2
C51' C 0.6233(3) 1.0438(4) 0.37794(9) 0.086(3) Uani 0.50 1 d PGU A 2
C52' C 0.6004(5) 1.1105(4) 0.38823(11) 0.103(4) Uani 0.50 1 d PGU A 2
H52B H 0.5988 1.1534 0.3779 0.124 Uiso 0.50 1 calc PR A 2
C53' C 0.5800(5) 1.1146(4) 0.41367(12) 0.090(3) Uani 0.50 1 d PGU A 2
H53B H 0.5644 1.1602 0.4207 0.108 Uiso 0.50 1 calc PR A 2
C54' C 0.5824(5) 1.0519(5) 0.42883(10) 0.051(2) Uani 0.50 1 d PGU A 2
C55' C 0.6052(5) 0.9852(4) 0.41854(11) 0.091(3) Uani 0.50 1 d PGU A 2
H55B H 0.6068 0.9423 0.4289 0.109 Uiso 0.50 1 calc PR A 2
C56' C 0.6256(5) 0.9811(3) 0.39310(11) 0.100(4) Uani 0.50 1 d PGU A 2
H56B H 0.6412 0.9355 0.3861 0.120 Uiso 0.50 1 calc PR A 2
C57' C 0.5616(4) 1.0641(4) 0.45619(13) 0.054(2) Uani 0.50 1 d PDU A 2
C58' C 0.5284(6) 1.1341(5) 0.4652(3) 0.155(5) Uani 0.50 1 d PDU A 2
H58D H 0.4854 1.1461 0.4547 0.232 Uiso 0.50 1 calc PR A 2
H58E H 0.5648 1.1738 0.4639 0.232 Uiso 0.50 1 calc PR A 2
H58F H 0.5130 1.1286 0.4830 0.232 Uiso 0.50 1 calc PR A 2
C59' C 0.5022(6) 1.0077(6) 0.4568(3) 0.148(4) Uani 0.50 1 d PDU A 2
H59D H 0.5241 0.9585 0.4581 0.222 Uiso 0.50 1 calc PR A 2
H59E H 0.4727 1.0111 0.4413 0.222 Uiso 0.50 1 calc PR A 2
H59F H 0.4705 1.0164 0.4716 0.222 Uiso 0.50 1 calc PR A 2
C60' C 0.6172(6) 1.0426(6) 0.4753(2) 0.120(4) Uani 0.50 1 d PDU A 2
H60D H 0.5991 1.0003 0.4851 0.180 Uiso 0.50 1 calc PR A 2
H60E H 0.6262 1.0841 0.4869 0.180 Uiso 0.50 1 calc PR A 2
H60F H 0.6632 1.0293 0.4667 0.180 Uiso 0.50 1 calc PR A 2
O1 O 0.7820(2) 1.60349(18) 0.30360(5) 0.0726(11) Uani 1 1 d . . .
O2 O 0.6956(2) 1.5025(3) 0.27826(8) 0.0958(15) Uani 1 1 d . . .
H2D H 0.7117 1.5435 0.2734 0.144 Uiso 1 1 calc R . .
O3 O 0.7612(3) 1.3696(2) 0.29935(7) 0.0873(13) Uani 1 1 d . . .
H3B H 0.7560 1.3694 0.2835 0.131 Uiso 1 1 calc R . .
O5 O 0.7418(3) 1.5571(3) 0.34274(7) 0.1091(16) Uani 1 1 d . C .
O6 O 0.8621(2) 1.3981(2) 0.33748(6) 0.0772(12) Uani 1 1 d . . .
O7 O 0.8558(3) 1.2536(2) 0.31893(7) 0.0895(13) Uani 1 1 d . . .
H7B H 0.8294 1.2891 0.3143 0.134 Uiso 1 1 calc R . .
O8 O 1.0115(3) 1.2287(2) 0.32176(7) 0.0951(14) Uani 1 1 d . . .
H8B H 0.9900 1.2193 0.3080 0.143 Uiso 1 1 calc R . .
O9 O 1.0139(4) 1.3420(3) 0.41294(9) 0.161(3) Uani 1 1 d D . .
H9B H 1.0354 1.3557 0.4263 0.242 Uiso 1 1 calc R . .
O10 O 0.9051(3) 1.3571(2) 0.37614(7) 0.0889(14) Uani 1 1 d . . .
O11 O 1.0912(2) 1.3359(2) 0.34885(7) 0.0887(13) Uani 1 1 d . . .
O12 O 1.1658(3) 1.2265(2) 0.32400(9) 0.1068(16) Uani 1 1 d . . .
H12C H 1.1205 1.2344 0.3257 0.160 Uiso 1 1 calc R . .
O13 O 1.2897(3) 1.3159(3) 0.30843(12) 0.130(2) Uani 1 1 d . . .
H13B H 1.3179 1.3515 0.3054 0.195 Uiso 1 1 calc R . .
O14 O 1.3004(3) 1.4393(3) 0.39891(11) 0.1299(19) Uani 1 1 d . . .
H14B H 1.3153 1.4698 0.4098 0.195 Uiso 1 1 calc R . .
O15 O 1.1868(3) 1.3538(2) 0.37748(9) 0.1170(17) Uani 1 1 d . . .
O16 O 1.2953(2) 1.4546(3) 0.33068(12) 0.141(2) Uani 1 1 d . . .
O17 O 1.3986(4) 1.4165(3) 0.29161(14) 0.156(3) Uani 1 1 d . . .
H17B H 1.3655 1.3883 0.2971 0.234 Uiso 1 1 calc R . .
O18 O 1.4009(3) 1.5586(3) 0.26880(15) 0.152(3) Uani 1 1 d . . .
H18C H 1.3923 1.6016 0.2638 0.228 Uiso 1 1 calc R . .
O19 O 1.3161(4) 1.6607(3) 0.37715(14) 0.166(2) Uani 1 1 d . . .
H19B H 1.3251 1.6965 0.3868 0.249 Uiso 1 1 calc R . .
O20 O 1.3731(3) 1.5469(3) 0.34692(15) 0.163(2) Uani 1 1 d . . .
O21 O 1.3269(3) 1.6702(3) 0.29408(13) 0.138(2) Uani 1 1 d . . .
O22 O 1.3758(3) 1.7038(3) 0.24560(14) 0.139(2) Uani 1 1 d . . .
H22B H 1.3793 1.6644 0.2539 0.208 Uiso 1 1 calc R . .
O23 O 1.2480(3) 1.7835(3) 0.23095(13) 0.143(2) Uani 1 1 d . . .
H23B H 1.2624 1.7508 0.2208 0.214 Uiso 1 1 calc R . .
O24 O 1.2418(5) 1.9201(3) 0.31774(17) 0.198(4) Uani 1 1 d D . .
H24C H 1.2755 1.9328 0.3278 0.297 Uiso 1 1 calc R . .
O25 O 1.3214(3) 1.7923(3) 0.30458(14) 0.148(2) Uani 1 1 d . . .
O26 O 1.1522(2) 1.8175(3) 0.27001(9) 0.1028(15) Uani 1 1 d . . .
O27 O 1.1116(3) 1.8625(3) 0.22002(10) 0.1117(17) Uani 1 1 d . . .
H27B H 1.1494 1.8395 0.2247 0.168 Uiso 1 1 calc R . .
O28 O 0.9578(2) 1.8221(2) 0.22473(6) 0.0803(12) Uani 1 1 d . . .
H28B H 0.9797 1.8058 0.2118 0.120 Uiso 1 1 calc R . .
O29 O 0.9462(3) 1.9437(3) 0.31220(9) 0.1362(19) Uani 1 1 d . . .
H29B H 0.9226 1.9568 0.3252 0.204 Uiso 1 1 calc R . .
O30 O 1.0744(3) 1.9037(2) 0.28680(9) 0.1088(16) Uani 1 1 d . . .
O31 O 0.9110(2) 1.78714(19) 0.27307(6) 0.0732(11) Uani 1 1 d . . .
O32 O 0.8126(2) 1.7677(2) 0.23318(6) 0.0738(11) Uani 1 1 d . . .
H32B H 0.8560 1.7837 0.2327 0.111 Uiso 1 1 calc R . .
O33 O 0.7434(2) 1.6383(2) 0.25321(7) 0.0812(12) Uani 1 1 d . . .
H33B H 0.7549 1.6404 0.2378 0.122 Uiso 1 1 calc R . .
O34 O 0.8138(3) 1.8019(2) 0.30104(6) 0.0888(14) Uani 1 1 d . . .
O35 O 0.8299(4) 1.7780(5) 0.35356(9) 0.441(6) Uani 1 1 d D . .
H35B H 0.8128 1.7943 0.3673 0.661 Uiso 1 1 calc R . .
C1 C 0.7244(4) 1.5682(4) 0.31652(11) 0.090(2) Uani 1 1 d . . .
H1A H 0.6787 1.5986 0.3151 0.108 Uiso 1 1 calc R . .
C2 C 0.7110(4) 1.4932(3) 0.30440(12) 0.087(2) Uani 1 1 d . . .
H2C H 0.6671 1.4701 0.3127 0.105 Uiso 1 1 calc R . .
C3 C 0.7759(3) 1.4428(3) 0.30777(8) 0.0677(16) Uani 1 1 d . . .
H3A H 0.8182 1.4628 0.2978 0.081 Uiso 1 1 calc R . .
C4 C 0.7979(4) 1.4400(3) 0.33598(9) 0.091(2) Uani 1 1 d . C .
H4C H 0.7581 1.4143 0.3457 0.109 Uiso 1 1 calc R . .
C5 C 0.8082(4) 1.5147(4) 0.34684(10) 0.0892(19) Uani 1 1 d U . .
H5A H 0.8459 1.5384 0.3357 0.107 Uiso 1 1 calc R B 1
C6 C 0.8413(4) 1.5175(3) 0.37332(13) 0.133(2) Uani 0.50 1 d PDU C 1
H6A H 0.8867 1.4874 0.3742 0.160 Uiso 0.50 1 calc PR C 1
H6B H 0.8535 1.5688 0.3781 0.160 Uiso 0.50 1 calc PR C 1
O4 O 0.7862(4) 1.4885(5) 0.38967(13) 0.089(2) Uani 0.50 1 d PDU C 1
H4D H 0.7957 1.4442 0.3929 0.134 Uiso 0.50 1 calc PR C 1
C6' C 0.8413(4) 1.5175(3) 0.37332(13) 0.133(2) Uani 0.50 1 d PDU C 2
H6'A H 0.8266 1.4741 0.3835 0.160 Uiso 0.50 1 calc PR C 2
H6'B H 0.8957 1.5203 0.3726 0.160 Uiso 0.50 1 calc PR C 2
O4' O 0.8099(3) 1.5845(2) 0.38341(7) 0.096(3) Uani 0.50 1 d PDU C 2
H4D H 0.8203 1.5881 0.3989 0.144 Uiso 0.50 1 calc PR C 2
C7 C 0.8648(3) 1.3415(2) 0.35490(7) 0.084(2) Uani 1 1 d R . .
H7A H 0.8133 1.3290 0.3602 0.100 Uiso 1 1 calc R . .
C8 C 0.8979(4) 1.2745(4) 0.34008(9) 0.082(2) Uani 1 1 d . . .
H8A H 0.8982 1.2317 0.3521 0.099 Uiso 1 1 calc R . .
C9 C 0.9791(4) 1.2903(3) 0.33300(10) 0.088(2) Uani 1 1 d . . .
H9A H 0.9810 1.3325 0.3208 0.105 Uiso 1 1 calc R . .
C10 C 1.0184(4) 1.3107(4) 0.35660(12) 0.102(2) Uani 1 1 d . . .
H10A H 1.0228 1.2669 0.3681 0.123 Uiso 1 1 calc R . .
C11 C 0.9749(3) 1.3777(3) 0.37122(9) 0.0716(17) Uani 1 1 d . . .
H11A H 0.9729 1.4207 0.3594 0.086 Uiso 1 1 calc R . .
C12 C 1.0141(5) 1.4018(4) 0.39460(11) 0.114(2) Uani 1 1 d DU . .
H12A H 1.0654 1.4155 0.3904 0.137 Uiso 1 1 calc R . .
H12B H 0.9892 1.4454 0.4019 0.137 Uiso 1 1 calc R . .
C13 C 1.1545(4) 1.3049(4) 0.35968(13) 0.104(2) Uani 1 1 d . . .
H13A H 1.1373 1.2614 0.3697 0.124 Uiso 1 1 calc R . .
C14 C 1.2065(4) 1.2756(4) 0.34036(13) 0.097(2) Uani 1 1 d . . .
H14A H 1.2478 1.2486 0.3488 0.117 Uiso 1 1 calc R . .
C15 C 1.2335(4) 1.3385(4) 0.32757(16) 0.110(3) Uani 1 1 d . . .
H15A H 1.1917 1.3631 0.3186 0.132 Uiso 1 1 calc R . .
C16 C 1.2716(5) 1.3954(4) 0.34510(16) 0.123(3) Uani 1 1 d . . .
H16A H 1.3150 1.3718 0.3535 0.148 Uiso 1 1 calc R . .
C17 C 1.2138(5) 1.4132(4) 0.36517(17) 0.119(3) Uani 1 1 d . . .
H17A H 1.1714 1.4370 0.3562 0.143 Uiso 1 1 calc R . .
C18 C 1.2429(4) 1.4698(4) 0.38506(17) 0.128(3) Uani 1 1 d . . .
H18A H 1.2602 1.5147 0.3762 0.153 Uiso 1 1 calc R . .
H18B H 1.2025 1.4840 0.3967 0.153 Uiso 1 1 calc R . .
C19 C 1.3704(5) 1.4782(5) 0.33375(17) 0.122(3) Uani 1 1 d U . .
H19A H 1.3984 1.4403 0.3436 0.146 Uiso 1 1 calc R . .
C20 C 1.4014(5) 1.4841(5) 0.3076(2) 0.137(3) Uani 1 1 d . . .
H20A H 1.4548 1.4963 0.3097 0.164 Uiso 1 1 calc R . .
C21 C 1.3678(5) 1.5476(5) 0.29218(19) 0.134(3) Uani 1 1 d . . .
H21A H 1.3156 1.5333 0.2886 0.160 Uiso 1 1 calc R . .
C22 C 1.3639(4) 1.6204(4) 0.31014(18) 0.130(3) Uani 1 1 d . . .
H22A H 1.4156 1.6390 0.3118 0.155 Uiso 1 1 calc R . .
C23 C 1.3411(5) 1.6055(4) 0.33319(17) 0.125(3) Uani 1 1 d . . .
H23A H 1.2871 1.5954 0.3321 0.150 Uiso 1 1 calc R . .
C24 C 1.3517(5) 1.6722(4) 0.3527(2) 0.140(4) Uani 1 1 d . . .
H24A H 1.4051 1.6800 0.3555 0.168 Uiso 1 1 calc R . .
H24B H 1.3316 1.7177 0.3449 0.168 Uiso 1 1 calc R . .
C25 C 1.3531(5) 1.7368(5) 0.28846(18) 0.126(3) Uani 1 1 d U . .
H25A H 1.4072 1.7358 0.2920 0.151 Uiso 1 1 calc R . .
C26 C 1.3437(5) 1.7569(5) 0.26063(19) 0.128(3) Uani 1 1 d U . .
H26A H 1.3670 1.8058 0.2572 0.153 Uiso 1 1 calc R . .
C27 C 1.2631(4) 1.7615(4) 0.25597(17) 0.111(3) Uani 1 1 d . . .
H27A H 1.2404 1.7121 0.2591 0.134 Uiso 1 1 calc R . .
C28 C 1.2280(5) 1.8186(5) 0.27432(16) 0.118(3) Uani 1 1 d . . .
H28A H 1.2476 1.8687 0.2702 0.142 Uiso 1 1 calc R . .
C29 C 1.2471(4) 1.8002(6) 0.30062(18) 0.133(3) Uani 1 1 d . . .
H29A H 1.2263 1.7498 0.3033 0.159 Uiso 1 1 calc R . .
C30 C 1.2169(6) 1.8480(4) 0.3242(2) 0.174(4) Uani 1 1 d DU . .
H30A H 1.1625 1.8459 0.3253 0.208 Uiso 1 1 calc R . .
H30B H 1.2383 1.8311 0.3405 0.208 Uiso 1 1 calc R . .
C31 C 1.1148(4) 1.8854(3) 0.26649(14) 0.102(2) Uani 1 1 d . . .
H31A H 1.1524 1.9248 0.2637 0.123 Uiso 1 1 calc R . .
C32 C 1.0667(4) 1.8789(3) 0.24182(12) 0.091(2) Uani 1 1 d . . .
H32A H 1.0431 1.9279 0.2388 0.109 Uiso 1 1 calc R . .
C33 C 1.0070(3) 1.8240(4) 0.24541(11) 0.0820(19) Uani 1 1 d . . .
H33A H 1.0297 1.7742 0.2474 0.098 Uiso 1 1 calc R . .
C34 C 0.9667(3) 1.8423(3) 0.26911(11) 0.0735(17) Uani 1 1 d . . .
H34A H 0.9413 1.8906 0.2665 0.088 Uiso 1 1 calc R . .
C35 C 1.0195(4) 1.8508(4) 0.29208(10) 0.090(2) Uani 1 1 d . . .
H35A H 1.0444 1.8024 0.2949 0.109 Uiso 1 1 calc R . .
C36 C 0.9774(5) 1.8706(4) 0.31637(12) 0.108(2) Uani 1 1 d U . .
H36A H 0.9378 1.8343 0.3196 0.130 Uiso 1 1 calc R . .
H36B H 1.0111 1.8711 0.3312 0.130 Uiso 1 1 calc R . .
C37 C 0.7722(4) 1.6796(3) 0.29572(9) 0.0769(17) Uani 1 1 d . . .
H37A H 0.7189 1.6929 0.2973 0.092 Uiso 1 1 calc R . .
C38 C 0.7942(4) 1.6823(3) 0.26795(9) 0.0699(17) Uani 1 1 d . . .
H38A H 0.8454 1.6632 0.2658 0.084 Uiso 1 1 calc R . .
C39 C 0.7900(3) 1.7598(3) 0.25896(9) 0.0712(17) Uani 1 1 d . . .
H39A H 0.7378 1.7769 0.2604 0.085 Uiso 1 1 calc R . .
C40 C 0.8372(4) 1.8075(3) 0.27570(9) 0.0774(18) Uani 1 1 d . . .
H40A H 0.8317 1.8599 0.2701 0.093 Uiso 1 1 calc R . .
C41 C 0.8140(3) 1.7258(3) 0.31202(7) 0.0830(18) Uani 1 1 d DU . .
H41A H 0.8649 1.7066 0.3150 0.100 Uiso 1 1 calc R . .
C42 C 0.7715(3) 1.7470(3) 0.33868(7) 0.137(3) Uani 1 1 d RDU . .
H42A H 0.7317 1.7833 0.3357 0.164 Uiso 1 1 calc R . .
H42B H 0.7505 1.7027 0.3469 0.164 Uiso 1 1 calc R . .
Cl1 Cl 0.5844(2) 1.1597(2) 0.20336(8) 0.318(3) Uiso 1 1 d D . .
O36 O 0.5885(5) 1.2406(2) 0.20477(16) 0.442(6) Uiso 1 1 d D . .
O37 O 0.6472(3) 1.1319(4) 0.18878(12) 0.442(6) Uiso 1 1 d D . .
O38 O 0.5838(5) 1.1294(4) 0.22905(8) 0.442(6) Uiso 1 1 d D . .
O39 O 0.5156(3) 1.1394(5) 0.19015(14) 0.442(6) Uiso 1 1 d D . .
Cl2 Cl 0.9608(3) 1.1011(3) 0.37898(10) 0.355(7) Uiso 0.50 1 d PD . .
O40 O 0.8829(3) 1.1137(6) 0.3752(2) 0.329(6) Uiso 0.50 1 d PD . .
O41 O 0.9853(6) 1.1371(5) 0.40207(13) 0.329(6) Uiso 0.50 1 d PD . .
O42 O 0.9739(7) 1.0223(3) 0.3807(2) 0.329(6) Uiso 0.50 1 d PD . .
O43 O 1.0022(5) 1.1306(6) 0.35764(14) 0.329(6) Uiso 0.50 1 d PD . .
O2W O 0.3984(4) 1.4421(4) 0.09523(12) 0.069(2) Uani 0.50 1 d P . .
O2W' O 0.3795(8) 1.4458(8) 0.0816(2) 0.143(5) Uani 0.50 1 d P . .
O3W O 0.6489(14) 1.3191(13) 0.1371(4) 0.156(5) Uani 0.30 1 d PU . .
O3W' O 0.5690(6) 1.3345(6) 0.1507(2) 0.170(3) Uani 0.70 1 d PU . .
O4W O 0.5357(6) 1.3932(7) 0.2890(2) 0.249(5) Uani 1 1 d . . .
O5W O 0.2826(5) 0.8686(5) 0.18812(16) 0.188(3) Uani 1 1 d . . .
O6W O 0.4190(4) 0.7773(4) 0.19396(18) 0.177(3) Uani 1 1 d . . .
O7W O 1.0592(4) 0.9515(5) 0.06863(13) 0.170(3) Uani 1 1 d . . .
O8W O 0.5621(8) 1.4480(8) 0.2287(2) 0.275(4) Uani 1 1 d U . .
O9W O 1.0000 0.6526(15) 0.0000 0.284(5) Uani 0.80 2 d SPU . .
O9W' O 1.0315(11) 0.7087(11) 0.0193(3) 0.230(4) Uani 0.60 1 d PU . .
O10W O 0.5942(12) 1.3080(13) 0.2581(4) 0.225(5) Uani 0.50 1 d PU . .
O11W O 0.5249(5) 1.4751(5) 0.1250 0.196(4) Uani 1 2 d SU . .
O12W O 0.4344(13) 1.0204(13) 0.2113(4) 0.227(5) Uani 0.50 1 d PU . .

loop_
_atom_site_aniso_label
_atom_site_aniso_U_11
_atom_site_aniso_U_22
_atom_site_aniso_U_33
_atom_site_aniso_U_23
_atom_site_aniso_U_13
_atom_site_aniso_U_12
Cu1 0.1640(6) 0.0849(5) 0.0854(4) -0.0129(4) 0.0767(4) -0.0068(5)
O1W 0.238(6) 0.098(3) 0.063(2) -0.012(2) 0.017(3) 0.018(4)
N1 0.099(3) 0.079(3) 0.068(2) -0.017(2) 0.010(2) -0.010(3)
C43 0.065(3) 0.045(2) 0.0418(19) -0.0043(19) 0.010(2) 0.002(2)
C44 0.100(5) 0.130(6) 0.120(5) -0.012(5) 0.000 0.000
N2 0.127(4) 0.093(4) 0.127(4) 0.001(3) 0.082(3) 0.003(3)
N3 0.051(4) 0.082(6) 0.068(4) -0.007(4) 0.032(4) -0.023(4)
N4 0.107(5) 0.093(5) 0.090(5) 0.000(4) 0.027(4) 0.004(4)
C45 0.066(7) 0.095(8) 0.109(8) 0.034(7) 0.000(7) 0.014(7)
C46 0.062(5) 0.080(5) 0.066(4) -0.011(4) 0.016(4) 0.002(4)
C47 0.111(6) 0.088(6) 0.101(6) -0.005(5) 0.028(5) -0.002(5)
C48 0.153(7) 0.130(7) 0.146(7) 0.006(5) 0.020(5) -0.004(5)
N2' 0.127(4) 0.093(4) 0.127(4) 0.001(3) 0.082(3) 0.003(3)
N3' 0.090(5) 0.078(5) 0.080(4) -0.001(4) -0.002(4) -0.016(4)
N4' 0.086(4) 0.036(3) 0.068(4) -0.007(3) 0.017(3) -0.004(3)
C45' 0.092(6) 0.079(5) 0.084(5) 0.006(4) 0.009(5) 0.019(5)
C46' 0.121(6) 0.115(6) 0.120(6) -0.027(5) 0.018(5) 0.008(5)
C47' 0.120(6) 0.107(6) 0.096(6) 0.012(5) 0.004(5) 0.004(5)
C48' 0.106(6) 0.077(5) 0.080(5) 0.018(4) 0.020(4) 0.011(5)
C50 0.098(6) 0.092(6) 0.096(6) -0.008(5) 0.008(5) 0.013(5)
C51 0.092(6) 0.096(6) 0.088(5) -0.001(5) 0.016(5) 0.009(5)
C52 0.071(5) 0.068(5) 0.055(4) -0.011(4) 0.026(4) -0.001(4)
C53 0.071(5) 0.070(5) 0.067(4) 0.001(4) 0.006(4) 0.000(4)
C54 0.064(5) 0.069(5) 0.039(3) -0.014(3) -0.006(3) -0.003(4)
C55 0.122(6) 0.130(6) 0.107(6) -0.004(5) 0.026(5) 0.022(5)
C56 0.124(6) 0.124(6) 0.105(6) 0.012(5) 0.019(5) 0.010(5)
C57 0.097(6) 0.116(6) 0.085(5) 0.003(5) -0.003(5) 0.013(5)
C58 0.096(6) 0.099(6) 0.090(5) 0.004(5) 0.006(5) 0.006(5)
C59 0.098(6) 0.089(6) 0.096(5) 0.007(5) 0.011(5) -0.001(5)
C60 0.114(6) 0.128(6) 0.107(6) 0.010(5) -0.002(5) 0.006(5)
C50' 0.112(6) 0.128(6) 0.113(6) -0.004(5) -0.005(5) 0.006(5)
C51' 0.097(5) 0.099(6) 0.064(4) -0.011(4) -0.010(4) 0.016(5)
C52' 0.110(6) 0.099(6) 0.101(6) 0.009(5) -0.002(5) 0.017(5)
C53' 0.090(6) 0.090(6) 0.090(5) 0.007(5) 0.021(4) 0.012(5)
C54' 0.049(4) 0.054(4) 0.051(4) -0.003(4) 0.003(3) -0.003(4)
C55' 0.097(6) 0.091(6) 0.085(5) -0.006(5) 0.010(5) -0.004(5)
C56' 0.112(6) 0.089(6) 0.100(6) -0.008(5) 0.014(5) 0.006(5)
C57' 0.064(4) 0.080(5) 0.019(3) -0.001(3) 0.009(3) 0.028(4)
C58' 0.159(7) 0.153(7) 0.153(7) 0.000(6) 0.011(6) 0.004(6)
C59' 0.148(7) 0.147(7) 0.148(7) -0.001(5) 0.008(5) -0.005(6)
C60' 0.119(6) 0.123(6) 0.118(6) 0.007(5) 0.015(5) 0.000(5)
O1 0.115(3) 0.0610(19) 0.0419(15) -0.0018(15) 0.0167(17) 0.026(2)
O2 0.094(3) 0.092(3) 0.101(3) 0.003(2) 0.001(2) -0.009(2)
O3 0.127(3) 0.078(2) 0.0572(18) -0.0064(18) 0.007(2) 0.007(2)
O5 0.165(4) 0.104(3) 0.0591(18) -0.005(2) 0.047(2) 0.024(3)
O6 0.116(3) 0.071(2) 0.0446(16) 0.0104(16) 0.0088(18) 0.013(2)
O7 0.131(3) 0.074(2) 0.0640(19) 0.0079(19) -0.020(2) -0.012(3)
O8 0.141(3) 0.067(2) 0.077(2) -0.0083(19) -0.027(2) 0.005(2)
O9 0.182(5) 0.193(6) 0.109(3) 0.039(4) -0.059(3) -0.017(5)
O10 0.126(3) 0.084(3) 0.0568(18) 0.0056(19) -0.012(2) 0.002(2)
O11 0.122(3) 0.061(2) 0.083(2) 0.0098(18) -0.041(2) 0.000(2)
O12 0.136(3) 0.073(3) 0.111(3) -0.004(2) -0.044(3) 0.020(3)
O13 0.100(3) 0.098(3) 0.191(5) -0.012(4) -0.028(4) 0.015(3)
O14 0.113(3) 0.115(3) 0.162(4) -0.056(3) -0.041(3) 0.014(3)
O15 0.156(4) 0.069(3) 0.126(3) 0.010(2) -0.064(3) -0.002(3)
O16 0.083(2) 0.112(4) 0.229(5) 0.000(4) -0.090(3) -0.012(3)
O17 0.148(5) 0.095(4) 0.226(7) 0.003(4) -0.050(5) -0.008(3)
O18 0.106(3) 0.083(3) 0.266(7) 0.031(4) -0.031(4) -0.032(3)
O19 0.158(4) 0.099(4) 0.241(6) -0.032(4) -0.094(4) 0.002(4)
O20 0.123(4) 0.104(4) 0.263(6) -0.031(4) -0.090(4) 0.008(3)
O21 0.081(3) 0.070(3) 0.262(6) 0.018(4) -0.047(4) -0.020(2)
O22 0.094(3) 0.095(3) 0.228(6) -0.009(4) 0.023(4) -0.002(3)
O23 0.121(4) 0.118(4) 0.189(5) 0.007(4) 0.038(4) -0.009(4)
O24 0.200(7) 0.182(7) 0.212(7) -0.032(6) -0.031(6) -0.031(6)
O25 0.107(4) 0.109(4) 0.227(6) -0.028(4) -0.039(4) -0.009(3)
O26 0.077(3) 0.092(3) 0.140(3) -0.020(3) -0.026(3) -0.004(2)
O27 0.120(3) 0.088(3) 0.128(3) -0.023(3) 0.009(3) -0.020(3)
O28 0.115(3) 0.066(2) 0.0605(18) -0.0072(16) -0.011(2) 0.014(2)
O29 0.189(5) 0.115(3) 0.105(3) -0.051(2) -0.046(3) 0.073(3)
O30 0.113(3) 0.070(2) 0.143(3) -0.041(2) -0.031(3) -0.002(2)
O31 0.108(3) 0.059(2) 0.0524(16) -0.0130(15) -0.0102(18) 0.023(2)
O32 0.100(3) 0.071(2) 0.0502(16) 0.0060(17) 0.0015(18) 0.010(2)
O33 0.097(3) 0.086(2) 0.0603(18) -0.0023(18) -0.009(2) 0.016(2)
O34 0.157(4) 0.056(2) 0.0537(18) -0.0036(16) 0.013(2) 0.023(2)
O35 0.246(9) 0.781(14) 0.295(6) 0.394(7) 0.079(7) 0.186(10)
C1 0.097(4) 0.088(4) 0.084(3) 0.016(3) 0.042(3) 0.028(3)
C2 0.094(4) 0.074(4) 0.095(4) 0.007(3) 0.020(3) 0.010(3)
C3 0.093(4) 0.064(3) 0.046(2) -0.001(2) -0.001(2) -0.010(3)
C4 0.149(5) 0.074(4) 0.051(3) 0.019(3) 0.034(3) 0.019(4)
C5 0.124(4) 0.091(4) 0.053(2) -0.001(3) 0.027(3) 0.018(3)
C6 0.154(4) 0.129(4) 0.117(4) -0.002(3) -0.004(3) 0.004(4)
O4 0.093(4) 0.090(4) 0.085(4) 0.000(4) -0.005(4) -0.005(4)
C6' 0.154(4) 0.129(4) 0.117(4) -0.002(3) -0.004(3) 0.004(4)
O4' 0.113(5) 0.089(4) 0.085(4) -0.005(4) 0.000(4) -0.001(4)
C7 0.130(5) 0.082(4) 0.039(2) 0.007(3) -0.004(3) -0.004(4)
C8 0.112(4) 0.090(4) 0.044(2) 0.005(3) -0.009(3) 0.007(4)
C9 0.135(5) 0.067(3) 0.061(3) -0.005(3) -0.044(3) 0.008(4)
C10 0.129(5) 0.084(4) 0.094(4) 0.024(3) -0.043(4) -0.029(4)
C11 0.098(4) 0.061(3) 0.056(2) 0.014(2) -0.030(3) 0.005(3)
C12 0.131(5) 0.123(5) 0.088(4) -0.003(3) -0.001(4) -0.008(4)
C13 0.116(5) 0.090(4) 0.105(4) 0.006(4) -0.060(4) -0.008(4)
C14 0.106(5) 0.094(4) 0.092(4) 0.008(4) -0.013(4) 0.022(4)
C15 0.098(5) 0.096(5) 0.135(6) 0.000(4) -0.032(4) 0.000(4)
C16 0.108(5) 0.094(5) 0.167(6) 0.050(4) -0.062(4) -0.009(4)
C17 0.111(5) 0.095(5) 0.152(6) 0.006(5) -0.040(5) -0.021(4)
C18 0.109(5) 0.095(5) 0.179(7) -0.015(5) -0.059(5) 0.013(4)
C19 0.111(4) 0.113(4) 0.142(5) 0.015(4) -0.014(4) 0.003(4)
C20 0.097(5) 0.105(5) 0.209(9) 0.060(6) 0.011(6) 0.007(5)
C21 0.095(5) 0.108(5) 0.198(8) 0.031(6) 0.003(5) -0.052(4)
C22 0.112(5) 0.087(4) 0.189(7) 0.051(5) -0.048(5) -0.055(4)
C23 0.120(5) 0.072(4) 0.183(7) 0.015(5) -0.074(5) -0.017(4)
C24 0.112(6) 0.074(4) 0.235(10) -0.019(6) -0.034(7) -0.019(5)
C25 0.104(4) 0.113(5) 0.160(5) 0.001(4) -0.012(4) -0.002(4)
C26 0.116(5) 0.102(4) 0.164(5) 0.003(4) -0.009(4) -0.021(4)
C27 0.092(5) 0.074(4) 0.169(7) 0.015(4) -0.012(5) 0.005(4)
C28 0.125(6) 0.102(5) 0.129(6) -0.009(5) -0.021(5) -0.023(5)
C29 0.070(4) 0.158(7) 0.170(7) -0.018(6) -0.042(5) -0.009(5)
C30 0.174(6) 0.170(6) 0.177(6) -0.019(5) -0.004(5) 0.002(5)
C31 0.121(5) 0.054(3) 0.131(5) -0.034(3) -0.038(4) 0.000(4)
C32 0.123(5) 0.050(3) 0.099(4) 0.000(3) -0.004(4) -0.002(4)
C33 0.078(4) 0.086(4) 0.081(3) -0.012(3) -0.018(3) 0.021(3)
C34 0.086(4) 0.051(3) 0.083(3) -0.016(3) -0.007(3) 0.016(3)
C35 0.113(4) 0.091(4) 0.067(3) -0.027(3) -0.025(3) 0.049(4)
C36 0.129(5) 0.120(4) 0.076(3) -0.023(3) -0.012(3) 0.018(4)
C37 0.108(4) 0.063(3) 0.060(3) 0.012(2) 0.025(3) 0.037(3)
C38 0.089(4) 0.065(3) 0.055(3) 0.004(2) 0.003(3) 0.008(3)
C39 0.078(3) 0.084(4) 0.051(2) 0.008(3) -0.004(2) 0.015(3)
C40 0.126(5) 0.056(3) 0.050(2) -0.009(2) 0.008(3) 0.036(3)
C41 0.127(4) 0.071(3) 0.050(2) -0.006(2) 0.006(3) 0.022(3)
C42 0.155(5) 0.139(5) 0.116(4) 0.042(4) -0.018(4) -0.011(4)
O2W 0.089(5) 0.057(4) 0.061(4) -0.008(3) 0.014(4) 0.003(4)
O2W' 0.169(10) 0.162(10) 0.098(7) 0.003(7) 0.029(7) 0.003(10)
O3W 0.158(7) 0.148(7) 0.161(7) -0.012(6) -0.010(6) 0.000(6)
O3W' 0.166(6) 0.169(6) 0.175(6) 0.003(5) 0.001(5) -0.010(5)
O4W 0.191(8) 0.272(11) 0.286(11) 0.055(9) -0.023(8) 0.049(8)
O5W 0.226(8) 0.157(6) 0.182(6) 0.011(5) 0.033(6) -0.039(6)
O6W 0.136(5) 0.138(5) 0.256(8) -0.048(5) 0.023(5) -0.036(4)
O7W 0.128(4) 0.257(8) 0.124(4) 0.009(5) -0.002(4) 0.013(6)
O8W 0.258(6) 0.290(7) 0.276(7) 0.014(5) 0.015(5) 0.004(5)
O9W 0.281(7) 0.282(7) 0.290(8) 0.000 0.006(6) 0.000
O9W' 0.228(7) 0.237(7) 0.224(7) 0.010(5) -0.001(6) -0.008(6)
O10W 0.222(7) 0.225(7) 0.229(7) 0.007(6) 0.001(6) 0.001(6)
O11W 0.190(4) 0.190(4) 0.207(6) 0.004(4) 0.004(4) -0.007(5)
O12W 0.229(7) 0.222(7) 0.228(7) -0.003(6) -0.012(6) -0.002(6)

loop_
_atom_type_symbol
_atom_type_description
_atom_type_scat_dispersion_real
_atom_type_scat_dispersion_imag
_atom_type_scat_source
C C 0.0033 0.0016 'International Tables Vol C Tables 4.2.6.8 and 6.1.1.4'
H H 0.0000 0.0000 'International Tables Vol C Tables 4.2.6.8 and 6.1.1.4'
N N 0.0061 0.0033 'International Tables Vol C Tables 4.2.6.8 and 6.1.1.4'
O O 0.0106 0.0060 'International Tables Vol C Tables 4.2.6.8 and 6.1.1.4'
Cl Cl 0.1484 0.1585 'International Tables Vol C Tables 4.2.6.8 and 6.1.1.4'
Cu Cu 0.3201 1.2651 'International Tables Vol C Tables 4.2.6.8 and 6.1.1.4'

loop_
_geom_angle_atom_site_label_1
_geom_angle_atom_site_label_2
_geom_angle_atom_site_label_3
_geom_angle
_geom_angle_site_symmetry_1
_geom_angle_site_symmetry_3
N2 Cu1 N1 98.1(2) . .
N2 Cu1 N3 76.3(3) . .
N1 Cu1 N3 161.4(3) . .
N2 Cu1 N4 151.9(4) . .
N1 Cu1 N4 88.9(3) . .
N3 Cu1 N4 88.4(4) . .
N2 Cu1 N4' 165.3(3) . .
N1 Cu1 N4' 94.0(2) . .
N3 Cu1 N4' 94.6(3) . .
N4 Cu1 N4' 36.1(4) . .
N2 Cu1 N3' 86.7(3) . .
N1 Cu1 N3' 173.6(3) . .
N3 Cu1 N3' 24.3(3) . .
N4 Cu1 N3' 88.7(4) . .
N4' Cu1 N3' 80.7(3) . .
N2 Cu1 O1W 90.1(2) . .
N1 Cu1 O1W 93.24(15) . .
N3 Cu1 O1W 104.4(2) . .
N4 Cu1 O1W 116.8(4) . .
N4' Cu1 O1W 80.8(3) . .
N3' Cu1 O1W 82.6(3) . .
Cu1 O1W H1WA 97.5(15) . .
Cu1 O1W H1WB 102(3) . .
H1WA O1W H1WB 109.9(11) . .
C44 N1 C43 106.3(4) . .
C44 N1 Cu1 128.5(3) . .
C43 N1 Cu1 125.1(3) . .
N1 C43 C43 107.9(2) . 6_575
N1 C43 H43 126.1 . .
C43 C43 H43 126.0 6_575 .
N1 C44 N1 111.6(5) . 6_575
N1 C44 H44 124.2 . .
N1 C44 H44 124.2 6_575 .
C45 N2 Cu1 119.9(6) . .
C45 N2 H2A 107.4 . .
Cu1 N2 H2A 107.3 . .
C45 N2 H2B 107.3 . .
Cu1 N2 H2B 107.3 . .
H2A N2 H2B 106.9 . .
C46 N3 C47 120.3(7) . .
C46 N3 C50 109.6(9) . .
C47 N3 C50 101.3(8) . .
C46 N3 Cu1 115.7(6) . .
C47 N3 Cu1 99.7(6) . .
C50 N3 Cu1 108.7(6) . .
C48 N4 Cu1 104.9(7) . .
C48 N4 H4A 110.8 . .
Cu1 N4 H4A 110.8 . .
C48 N4 H4B 110.8 . .
Cu1 N4 H4B 110.8 . .
H4A N4 H4B 108.8 . .
C46 C45 N2 106.5(9) . .
C46 C45 H45A 110.4 . .
N2 C45 H45A 110.4 . .
C46 C45 H45B 110.4 . .
N2 C45 H45B 110.4 . .
H45A C45 H45B 108.6 . .
N3 C46 C45 109.8(9) . .
N3 C46 H46A 109.7 . .
C45 C46 H46A 109.7 . .
N3 C46 H46B 109.7 . .
C45 C46 H46B 109.7 . .
H46A C46 H46B 108.2 . .
C48 C47 N3 116.0(8) . .
C48 C47 H47A 108.1 . .
N3 C47 H47A 108.3 . .
C48 C47 H47B 108.4 . .
N3 C47 H47B 108.3 . .
H47A C47 H47B 107.4 . .
C47 C48 N4 96.1(10) . .
C47 C48 H48A 112.5 . .
N4 C48 H48A 112.4 . .
C47 C48 H48B 112.6 . .
N4 C48 H48B 112.5 . .
H48A C48 H48B 110.0 . .
C50' N3' C46' 120.7(13) . .
C50' N3' C47' 116.0(11) . .
C46' N3' C47' 108.2(10) . .
C50' N3' Cu1 104.2(9) . .
C46' N3' Cu1 101.3(8) . .
C47' N3' Cu1 103.9(7) . .
C48' N4' Cu1 114.9(6) . .
C48' N4' H4'A 108.6 . .
Cu1 N4' H4'A 108.5 . .
C48' N4' H4'B 108.5 . .
Cu1 N4' H4'B 108.6 . .
H4'A N4' H4'B 107.5 . .
C46' C45' H45C 108.1 . .
C46' C45' H45D 108.1 . .
H45C C45' H45D 107.3 . .
N3' C46' C45' 104.1(11) . .
N3' C46' H46C 110.9 . .
C45' C46' H46C 110.9 . .
N3' C46' H46D 111.0 . .
C45' C46' H46D 111.0 . .
H46C C46' H46D 108.9 . .
C48' C47' N3' 106.4(10) . .
C48' C47' H47C 110.5 . .
N3' C47' H47C 110.5 . .
C48' C47' H47D 110.4 . .
N3' C47' H47D 110.4 . .
H47C C47' H47D 108.6 . .
C47' C48' N4' 107.0(9) . .
C47' C48' H48C 110.4 . .
N4' C48' H48C 110.3 . .
C47' C48' H48D 110.3 . .
N4' C48' H48D 110.3 . .
H48C C48' H48D 108.6 . .
C51 C50 N3 113.0(9) . .
C51 C50 H50A 108.9 . .
N3 C50 H50A 108.9 . .
C51 C50 H50D 109.1 . .
N3 C50 H50D 109.0 . .
H50A C50 H50D 107.8 . .
C52 C51 C56 120.0 . .
C52 C51 C50 120.6(7) . .
C56 C51 C50 119.3(7) . .
C51 C52 C53 120.0 . .
C51 C52 H52A 120.0 . .
C53 C52 H52A 120.0 . .
C54 C53 C52 120.0 . .
C54 C53 H53A 120.0 . .
C52 C53 H53A 120.0 . .
C53 C54 C55 120.0 . .
C53 C54 C57 126.4(5) . .
C55 C54 C57 113.4(5) . .
C56 C55 C54 120.0 . .
C56 C55 H55A 120.0 . .
C54 C55 H55A 120.0 . .
C55 C56 C51 120.0 . .
C55 C56 H56A 120.0 . .
C51 C56 H56A 120.0 . .
C58 C57 C59 108.2(8) . .
C58 C57 C60 107.3(8) . .
C59 C57 C60 107.4(8) . .
C58 C57 C54 121.1(8) . .
C59 C57 C54 99.3(7) . .
C60 C57 C54 112.4(9) . .
N3' C50' C51' 114.0(12) . .
N3' C50' H50B 108.7 . .
C51' C50' H50B 108.7 . .
N3' C50' H50C 108.7 . .
C51' C50' H50C 108.8 . .
H50B C50' H50C 107.6 . .
C52' C51' C56' 120.0 . .
C52' C51' C50' 115.7(7) . .
C56' C51' C50' 124.3(7) . .
C51' C52' C53' 120.0 . .
C51' C52' H52B 120.0 . .
C53' C52' H52B 120.0 . .
C52' C53' C54' 120.0 . .
C52' C53' H53B 120.0 . .
C54' C53' H53B 120.0 . .
C55' C54' C53' 120.0 . .
C55' C54' C57' 125.1(5) . .
C53' C54' C57' 114.8(5) . .
C54' C55' C56' 120.0 . .
C54' C55' H55B 120.0 . .
C56' C55' H55B 120.0 . .
C55' C56' C51' 120.0 . .
C55' C56' H56B 120.0 . .
C51' C56' H56B 120.0 . .
C60' C57' C58' 106.6(7) . .
C60' C57' C59' 107.4(7) . .
C58' C57' C59' 106.7(7) . .
C60' C57' C54' 116.1(7) . .
C58' C57' C54' 122.3(8) . .
C59' C57' C54' 95.9(8) . .
C57' C58' H58D 109.4 . .
C57' C58' H58E 109.5 . .
H58D C58' H58E 109.5 . .
C57' C58' H58F 109.5 . .
H58D C58' H58F 109.5 . .
H58E C58' H58F 109.5 . .
C57' C59' H59D 109.4 . .
C57' C59' H59E 109.5 . .
H59D C59' H59E 109.5 . .
C57' C59' H59F 109.5 . .
H59D C59' H59F 109.5 . .
H59E C59' H59F 109.5 . .
C57' C60' H60D 109.5 . .
C57' C60' H60E 109.5 . .
H60D C60' H60E 109.5 . .
C57' C60' H60F 109.5 . .
H60D C60' H60F 109.5 . .
H60E C60' H60F 109.5 . .
C1 O1 C37 118.7(4) . .
C2 O2 H2D 109.4 . .
C3 O3 H3B 109.5 . .
C1 O5 C5 113.7(4) . .
C7 O6 C4 118.3(4) . .
C8 O7 H7B 109.5 . .
C9 O8 H8B 109.5 . .
C12 O9 H9B 109.4 . .
C11 O10 C7 113.9(4) . .
C13 O11 C10 120.3(5) . .
C14 O12 H12C 109.5 . .
C15 O13 H13B 109.5 . .
C18 O14 H14B 109.4 . .
C17 O15 C13 109.5(6) . .
C16 O16 C19 117.7(6) . .
C20 O17 H17B 109.5 . .
C21 O18 H18C 109.5 . .
C24 O19 H19B 109.4 . .
C23 O20 C19 113.4(7) . .
C25 O21 C22 123.1(6) . .
C26 O22 H22B 109.5 . .
C27 O23 H23B 109.5 . .
C30 O24 H24C 109.5 . .
C29 O25 C25 112.1(7) . .
C28 O26 C31 118.8(6) . .
C32 O27 H27B 109.5 . .
C33 O28 H28B 109.5 . .
C36 O29 H29B 109.5 . .
C31 O30 C35 112.1(5) . .
C40 O31 C34 120.3(4) . .
C39 O32 H32B 109.5 . .
C38 O33 H33B 109.4 . .
C40 O34 C41 115.7(4) . .
C42 O35 H35B 109.5 . .
O1 C1 O5 111.5(5) . .
O1 C1 C2 109.0(5) . .
O5 C1 C2 108.3(5) . .
O1 C1 H1A 109.3 . .
O5 C1 H1A 109.3 . .
C2 C1 H1A 109.4 . .
O2 C2 C3 110.0(5) . .
O2 C2 C1 109.4(5) . .
C3 C2 C1 111.7(5) . .
O2 C2 H2C 108.6 . .
C3 C2 H2C 108.6 . .
C1 C2 H2C 108.5 . .
O3 C3 C2 112.6(5) . .
O3 C3 C4 108.6(4) . .
C2 C3 C4 109.7(5) . .
O3 C3 H3A 108.6 . .
C2 C3 H3A 108.6 . .
C4 C3 H3A 108.6 . .
O6 C4 C5 111.9(6) . .
O6 C4 C3 106.9(4) . .
C5 C4 C3 112.0(5) . .
O6 C4 H4C 108.7 . .
C5 C4 H4C 108.7 . .
C3 C4 H4C 108.6 . .
O5 C5 C4 109.0(6) . .
O5 C5 C6 116.7(5) . .
C4 C5 C6 115.8(5) . .
O5 C5 H5A 104.6 . .
C4 C5 H5A 104.7 . .
C6 C5 H5A 104.7 . .
O4 C6 C5 105.3(6) . .
O4 C6 H6A 110.7 . .
C5 C6 H6A 110.7 . .
O4 C6 H6B 110.7 . .
C5 C6 H6B 110.6 . .
H6A C6 H6B 108.8 . .
C6 O4 H4D 109.5 . .
O10 C7 O6 114.0(4) . .
O10 C7 C8 111.2(4) . .
O6 C7 C8 105.2(4) . .
O10 C7 H7A 108.7 . .
O6 C7 H7A 108.7 . .
C8 C7 H7A 108.7 . .
O7 C8 C9 112.3(4) . .
O7 C8 C7 113.3(5) . .
C9 C8 C7 110.0(5) . .
O7 C8 H8A 107.0 . .
C9 C8 H8A 107.0 . .
C7 C8 H8A 106.9 . .
O8 C9 C10 110.7(5) . .
O8 C9 C8 110.8(5) . .
C10 C9 C8 107.7(5) . .
O8 C9 H9A 109.2 . .
C10 C9 H9A 109.2 . .
C8 C9 H9A 109.2 . .
O11 C10 C9 106.4(5) . .
O11 C10 C11 109.5(5) . .
C9 C10 C11 110.3(5) . .
O11 C10 H10A 110.2 . .
C9 C10 H10A 110.2 . .
C11 C10 H10A 110.2 . .
O10 C11 C12 111.9(5) . .
O10 C11 C10 109.7(5) . .
C12 C11 C10 112.1(5) . .
O10 C11 H11A 107.6 . .
C12 C11 H11A 107.7 . .
C10 C11 H11A 107.6 . .
O9 C12 C11 109.2(5) . .
O9 C12 H12A 109.9 . .
C11 C12 H12A 109.8 . .
O9 C12 H12B 109.8 . .
C11 C12 H12B 109.8 . .
H12A C12 H12B 108.3 . .
O11 C13 O15 110.9(6) . .
O11 C13 C14 112.8(5) . .
O15 C13 C14 114.3(6) . .
O11 C13 H13A 106.0 . .
O15 C13 H13A 106.0 . .
C14 C13 H13A 106.0 . .
C15 C14 O12 113.2(6) . .
C15 C14 C13 104.8(6) . .
O12 C14 C13 107.6(6) . .
C15 C14 H14A 110.3 . .
O12 C14 H14A 110.3 . .
C13 C14 H14A 110.4 . .
C14 C15 O13 109.6(6) . .
C14 C15 C16 114.3(7) . .
O13 C15 C16 106.3(6) . .
C14 C15 H15A 108.8 . .
O13 C15 H15A 108.8 . .
C16 C15 H15A 108.8 . .
O16 C16 C17 115.4(7) . .
O16 C16 C15 109.3(7) . .
C17 C16 C15 104.3(6) . .
O16 C16 H16A 109.2 . .
C17 C16 H16A 109.2 . .
C15 C16 H16A 109.2 . .
O15 C17 C16 114.3(7) . .
O15 C17 C18 109.2(7) . .
C16 C17 C18 111.8(7) . .
O15 C17 H17A 107.0 . .
C16 C17 H17A 107.1 . .
C18 C17 H17A 107.1 . .
O14 C18 C17 110.2(6) . .
O14 C18 H18A 109.7 . .
C17 C18 H18A 109.6 . .
O14 C18 H18B 109.6 . .
C17 C18 H18B 109.6 . .
H18A C18 H18B 108.1 . .
O16 C19 O20 110.3(7) . .
O16 C19 C20 106.0(7) . .
O20 C19 C20 111.9(7) . .
O16 C19 H19A 109.5 . .
O20 C19 H19A 109.6 . .
C20 C19 H19A 109.5 . .
O17 C20 C21 107.9(8) . .
O17 C20 C19 116.7(7) . .
C21 C20 C19 113.0(8) . .
O17 C20 H20A 106.2 . .
C21 C20 H20A 106.1 . .
C19 C20 H20A 106.2 . .
O18 C21 C20 113.9(7) . .
O18 C21 C22 114.7(6) . .
C20 C21 C22 108.7(8) . .
O18 C21 H21A 106.3 . .
C20 C21 H21A 106.3 . .
C22 C21 H21A 106.3 . .
C23 C22 O21 122.5(8) . .
C23 C22 C21 112.5(7) . .
O21 C22 C21 101.2(7) . .
C23 C22 H22A 106.6 . .
O21 C22 H22A 106.5 . .
C21 C22 H22A 106.5 . .
C22 C23 O20 120.0(8) . .
C22 C23 C24 113.5(7) . .
O20 C23 C24 101.2(7) . .
C22 C23 H23A 107.1 . .
O20 C23 H23A 107.2 . .
C24 C23 H23A 107.1 . .
O19 C24 C23 113.8(7) . .
O19 C24 H24A 108.8 . .
C23 C24 H24A 108.9 . .
O19 C24 H24B 108.8 . .
C23 C24 H24B 108.8 . .
H24A C24 H24B 107.7 . .
O21 C25 O25 111.3(7) . .
O21 C25 C26 113.1(8) . .
O25 C25 C26 110.8(7) . .
O21 C25 H25A 107.1 . .
O25 C25 H25A 107.1 . .
C26 C25 H25A 107.1 . .
O22 C26 C27 111.2(7) . .
O22 C26 C25 109.7(8) . .
C27 C26 C25 106.4(8) . .
O22 C26 H26A 109.8 . .
C27 C26 H26A 109.8 . .
C25 C26 H26A 109.8 . .
O23 C27 C26 111.3(7) . .
O23 C27 C28 108.2(6) . .
C26 C27 C28 109.8(7) . .
O23 C27 H27A 109.2 . .
C26 C27 H27A 109.1 . .
C28 C27 H27A 109.3 . .
O26 C28 C29 112.6(7) . .
O26 C28 C27 107.1(6) . .
C29 C28 C27 109.7(7) . .
O26 C28 H28A 109.1 . .
C29 C28 H28A 109.1 . .
C27 C28 H28A 109.2 . .
O25 C29 C28 113.6(8) . .
O25 C29 C30 105.9(7) . .
C28 C29 C30 121.6(8) . .
O25 C29 H29A 104.7 . .
C28 C29 H29A 104.8 . .
C30 C29 H29A 104.7 . .
O24 C30 C29 101.8(8) . .
O24 C30 H30A 111.5 . .
C29 C30 H30A 111.4 . .
O24 C30 H30B 111.3 . .
C29 C30 H30B 111.4 . .
H30A C30 H30B 109.3 . .
O30 C31 O26 111.9(6) . .
O30 C31 C32 112.0(6) . .
O26 C31 C32 108.0(5) . .
O30 C31 H31A 108.3 . .
O26 C31 H31A 108.3 . .
C32 C31 H31A 108.3 . .
O27 C32 C33 112.1(5) . .
O27 C32 C31 111.1(6) . .
C33 C32 C31 110.6(5) . .
O27 C32 H32A 107.6 . .
C33 C32 H32A 107.5 . .
C31 C32 H32A 107.6 . .
O28 C33 C34 110.0(5) . .
O28 C33 C32 112.4(5) . .
C34 C33 C32 108.5(5) . .
O28 C33 H33A 108.6 . .
C34 C33 H33A 108.6 . .
C32 C33 H33A 108.6 . .
O31 C34 C33 108.2(4) . .
O31 C34 C35 113.1(5) . .
C33 C34 C35 111.9(5) . .
O31 C34 H34A 107.8 . .
C33 C34 H34A 107.8 . .
C35 C34 H34A 107.9 . .
O30 C35 C36 111.0(5) . .
O30 C35 C34 110.6(5) . .
C36 C35 C34 111.4(6) . .
O30 C35 H35A 107.9 . .
C36 C35 H35A 107.9 . .
C34 C35 H35A 107.9 . .
O29 C36 C35 106.3(5) . .
O29 C36 H36A 110.5 . .
C35 C36 H36A 110.4 . .
O29 C36 H36B 110.4 . .
C35 C36 H36B 110.5 . .
H36A C36 H36B 108.7 . .
C41 C37 O1 108.9(4) . .
C41 C37 C38 115.0(5) . .
O1 C37 C38 105.8(4) . .
C41 C37 H37A 109.0 . .
O1 C37 H37A 109.0 . .
C38 C37 H37A 109.0 . .
O33 C38 C39 108.7(4) . .
O33 C38 C37 109.3(5) . .
C39 C38 C37 108.9(4) . .
O33 C38 H38A 110.0 . .
C39 C38 H38A 110.0 . .
C37 C38 H38A 109.9 . .
O32 C39 C38 112.5(4) . .
O32 C39 C40 109.6(5) . .
C38 C39 C40 109.3(4) . .
O32 C39 H39A 108.5 . .
C38 C39 H39A 108.5 . .
C40 C39 H39A 108.4 . .
O34 C40 O31 111.5(4) . .
O34 C40 C39 110.0(5) . .
O31 C40 C39 109.7(4) . .
O34 C40 H40A 108.6 . .
O31 C40 H40A 108.6 . .
C39 C40 H40A 108.5 . .
C37 C41 O34 108.1(4) . .
C37 C41 C42 113.7(3) . .
O34 C41 C42 96.4(2) . .
C37 C41 H41A 112.5 . .
O34 C41 H41A 112.5 . .
C42 C41 H41A 112.5 . .
O35 C42 C41 102.1(3) . .
O35 C42 H42A 111.3 . .
C41 C42 H42A 111.3 . .
O35 C42 H42B 111.4 . .
C41 C42 H42B 111.3 . .
H42A C42 H42B 109.2 . .
O38 Cl1 O37 111.2(5) . .
O38 Cl1 O36 109.3(5) . .
O37 Cl1 O36 109.3(5) . .
O38 Cl1 O39 109.6(5) . .
O37 Cl1 O39 109.1(4) . .
O36 Cl1 O39 108.4(5) . .
O40 Cl2 O41 110.1(7) . .
O40 Cl2 O43 109.9(6) . .
O41 Cl2 O43 108.8(6) . .
O40 Cl2 O42 108.9(7) . .
O41 Cl2 O42 110.0(6) . .
O43 Cl2 O42 109.1(7) . .
O42 O42 Cl2 134.6(9) 7 .
O3W O3W O3W' 129.8(11) 8_775 .
O9W' O9W O9W' 98(2) . 5_755

loop_
_geom_bond_atom_site_label_1
_geom_bond_atom_site_label_2
_geom_bond_distance
_geom_bond_site_symmetry_2
Cu1 N2 1.951(6) .
Cu1 N1 1.978(4) .
Cu1 N3 2.014(7) .
Cu1 N4 2.011(11) .
Cu1 N4' 2.136(8) .
Cu1 N3' 2.198(10) .
Cu1 O1W 2.394(7) .
O1W H1WA 0.848(7) .
O1W H1WB 0.851(7) .
N1 C44 1.337(5) .
N1 C43 1.335(5) .
C43 C43 1.391(8) 6_575
C43 H43 0.9500 .
C44 N1 1.337(5) 6_575
C44 H44 0.9500 .
N2 C45 1.437(13) .
N2 H2A 0.9200 .
N2 H2B 0.9200 .
N3 C46 1.383(13) .
N3 C47 1.519(12) .
N3 C50 1.613(15) .
N4 C48 1.603(18) .
N4 H4A 0.9200 .
N4 H4B 0.9200 .
C45 C46 1.437(16) .
C45 H45A 0.9900 .
C45 H45B 0.9900 .
C46 H46A 0.9900 .
C46 H46B 0.9900 .
C47 C48 1.462(8) .
C47 H47A 0.9900 .
C47 H47B 0.9900 .
C48 H48A 0.9900 .
C48 H48B 0.9900 .
N3' C50' 1.28(2) .
N3' C46' 1.501(17) .
N3' C47' 1.694(17) .
N4' C48' 1.570(13) .
N4' H4'A 0.9200 .
N4' H4'B 0.9200 .
C45' C46' 1.514(19) .
C45' H45C 0.9900 .
C45' H45D 0.9900 .
C46' H46C 0.9900 .
C46' H46D 0.9900 .
C47' C48' 1.485(17) .
C47' H47C 0.9900 .
C47' H47D 0.9900 .
C48' H48C 0.9900 .
C48' H48D 0.9900 .
C50 C51 1.504(13) .
C50 H50A 0.9900 .
C50 H50D 0.9900 .
C51 C52 1.3900 .
C51 C56 1.3900 .
C52 C53 1.3900 .
C52 H52A 0.9500 .
C53 C54 1.3900 .
C53 H53A 0.9500 .
C54 C55 1.3900 .
C54 C57 1.606(12) .
C55 C56 1.3900 .
C55 H55A 0.9500 .
C56 H56A 0.9500 .
C57 C58 1.430(11) .
C57 C59 1.441(11) .
C57 C60 1.446(10) .
C58 H58A 0.9800 .
C58 H58B 0.9800 .
C58 H58C 0.9800 .
C59 H59A 0.9800 .
C59 H59B 0.9800 .
C59 H59C 0.9800 .
C60 H60A 0.9800 .
C60 H60B 0.9800 .
C60 H60C 0.9800 .
C50' C51' 1.646(16) .
C50' H50B 0.9900 .
C50' H50C 0.9900 .
C51' C52' 1.3900 .
C51' C56' 1.3900 .
C52' C53' 1.3900 .
C52' H52B 0.9500 .
C53' C54' 1.3900 .
C53' H53B 0.9500 .
C54' C55' 1.3900 .
C54' C57' 1.504(8) .
C55' C56' 1.3900 .
C55' H55B 0.9500 .
C56' H56B 0.9500 .
C57' C60' 1.477(11) .
C57' C58' 1.484(11) .
C57' C59' 1.487(11) .
C58' H58D 0.9800 .
C58' H58E 0.9800 .
C58' H58F 0.9800 .
C59' H59D 0.9800 .
C59' H59E 0.9800 .
C59' H59F 0.9800 .
C60' H60D 0.9800 .
C60' H60E 0.9800 .
C60' H60F 0.9800 .
O1 C1 1.402(7) .
O1 C37 1.454(6) .
O2 C2 1.412(8) .
O2 H2D 0.8400 .
O3 C3 1.425(7) .
O3 H3B 0.8400 .
O5 C1 1.429(7) .
O5 C5 1.447(8) .
O6 C7 1.377(5) .
O6 C4 1.394(8) .
O7 C8 1.402(7) .
O7 H7B 0.8400 .
O8 C9 1.394(7) .
O8 H8B 0.8400 .
O9 C12 1.451(7) .
O9 H9B 0.8400 .
O10 C11 1.346(7) .
O10 C7 1.365(6) .
O11 C13 1.400(8) .
O11 C10 1.457(9) .
O12 C14 1.442(9) .
O12 H12C 0.8400 .
O13 C15 1.490(10) .
O13 H13B 0.8400 .
O14 C18 1.388(9) .
O14 H14B 0.8400 .
O15 C17 1.351(9) .
O15 C13 1.416(8) .
O16 C16 1.383(10) .
O16 C19 1.439(10) .
O17 C20 1.488(11) .
O17 H17B 0.8400 .
O18 C21 1.382(12) .
O18 H18C 0.8400 .
O19 C24 1.455(12) .
O19 H19B 0.8400 .
O20 C23 1.411(10) .
O20 C19 1.426(11) .
O21 C25 1.331(10) .
O21 C22 1.408(10) .
O22 C26 1.376(11) .
O22 H22B 0.8400 .
O23 C27 1.402(11) .
O23 H23B 0.8400 .
O24 C30 1.426(8) .
O24 H24C 0.8400 .
O25 C29 1.372(9) .
O25 C25 1.438(11) .
O26 C28 1.394(10) .
O26 C31 1.419(8) .
O27 C32 1.437(8) .
O27 H27B 0.8400 .
O28 C33 1.406(7) .
O28 H28B 0.8400 .
O29 C36 1.459(9) .
O29 H29B 0.8400 .
O30 C31 1.337(9) .
O30 C35 1.410(8) .
O31 C40 1.397(8) .
O31 C34 1.438(7) .
O32 C39 1.423(6) .
O32 H32B 0.8400 .
O33 C38 1.446(7) .
O33 H33B 0.8400 .
O34 C40 1.402(6) .
O34 C41 1.497(6) .
O35 C42 1.433(6) .
O35 H35B 0.8400 .
C1 C2 1.523(9) .
C1 H1A 1.0000 .
C2 C3 1.503(9) .
C2 H2C 1.0000 .
C3 C4 1.537(7) .
C3 H3A 1.0000 .
C4 C5 1.482(9) .
C4 H4C 1.0000 .
C5 C6 1.517(9) .
C5 H5A 1.0000 .
C6 O4 1.420(7) .
C6 H6A 0.9900 .
C6 H6B 0.9900 .
O4 H4D 0.8400 .
O4' H4D 0.8400 .
C7 C8 1.565(8) .
C7 H7A 1.0000 .
C8 C9 1.546(10) .
C8 H8A 1.0000 .
C9 C10 1.478(9) .
C9 H9A 1.0000 .
C10 C11 1.641(9) .
C10 H10A 1.0000 .
C11 C12 1.486(9) .
C11 H11A 1.0000 .
C12 H12A 0.9900 .
C12 H12B 0.9900 .
C13 C14 1.486(10) .
C13 H13A 1.0000 .
C14 C15 1.414(11) .
C14 H14A 1.0000 .
C15 C16 1.547(11) .
C15 H15A 1.0000 .
C16 C17 1.523(12) .
C16 H16A 1.0000 .
C17 C18 1.558(12) .
C17 H17A 1.0000 .
C18 H18A 0.9900 .
C18 H18B 0.9900 .
C19 C20 1.489(13) .
C19 H19A 1.0000 .
C20 C21 1.536(12) .
C20 H20A 1.0000 .
C21 C22 1.626(12) .
C21 H21A 1.0000 .
C22 C23 1.309(12) .
C22 H22A 1.0000 .
C23 C24 1.598(12) .
C23 H23A 1.0000 .
C24 H24A 0.9900 .
C24 H24B 0.9900 .
C25 C26 1.518(13) .
C25 H25A 1.0000 .
C26 C27 1.485(11) .
C26 H26A 1.0000 .
C27 C28 1.553(12) .
C27 H27A 1.0000 .
C28 C29 1.464(12) .
C28 H28A 1.0000 .
C29 C30 1.608(14) .
C29 H29A 1.0000 .
C30 H30A 0.9900 .
C30 H30B 0.9900 .
C31 C32 1.568(10) .
C31 H31A 1.0000 .
C32 C33 1.486(9) .
C32 H32A 1.0000 .
C33 C34 1.482(8) .
C33 H33A 1.0000 .
C34 C35 1.550(8) .
C34 H34A 1.0000 .
C35 C36 1.531(9) .
C35 H35A 1.0000 .
C36 H36A 0.9900 .
C36 H36B 0.9900 .
C37 C41 1.418(7) .
C37 C38 1.514(7) .
C37 H37A 1.0000 .
C38 C39 1.486(8) .
C38 H38A 1.0000 .
C39 C40 1.502(8) .
C39 H39A 1.0000 .
C40 H40A 1.0000 .
C41 C42 1.6453 .
C41 H41A 1.0000 .
C42 H42A 0.9900 .
C42 H42B 0.9900 .
Cl1 O38 1.458(6) .
Cl1 O37 1.464(6) .
Cl1 O36 1.474(5) .
Cl1 O39 1.475(6) .
Cl2 O40 1.447(7) .
Cl2 O41 1.449(7) .
Cl2 O43 1.452(8) .
Cl2 O42 1.454(7) .
O42 O42 1.38(2) 7
O2W O2W' 0.797(13) .
O3W O3W 1.52(5) 8_775
O3W O3W' 1.64(3) .
O9W O9W' 1.55(2) .
O9W O9W' 1.55(2) 5_755
